data_4336296
loop_
_publ_author_name
'Axel Schulz'
'Alexander Villinger'
'Andrea Westenkirchner'

_publ_contact_author_address
;
Universit\"at Rostock
Institut f\"ur Chemie
Abteilung f\"ur Anorganische Chemie
Albert-Einstein-Strasse 3a 
18059 Rostock
Bundesrepublik Deutschland
;
_publ_contact_author_email
;
axel.schulz@uni-rostock.de, alexander.villinger@uni-rostock.de'
;
_publ_contact_author_fax '+49 (0)381/498-6382'
_publ_contact_author_name 'Axel Schulz'
_publ_contact_author_phone '+49 (0)381/498-6400'
_publ_section_title
;
 Synthesis of 1,3-Dichloro-cyclo-1,3-diphosphadiazanes from Silylated
 Amino(dichloro)phosphanes
;
_journal_name_full 'Inorganic Chemistry'
_journal_page_first 11457
_journal_page_last 11468
_journal_paper_doi 10.1021/ic4017728
_journal_volume 52
_journal_year 2013
_chemical_formula_moiety 'C38 H30 Cl2 N2 P2, C H2 Cl2'
_chemical_formula_sum 'C39 H32 Cl4 N2 P2'
_chemical_formula_weight 732.41
_chemical_name_systematic
;
1,3-dichloro-2,4-bis(triphenylmethyl)-cyclo-1,3-diphospha-2,4-diazane 
dichloromethane solvate
;
_space_group_IT_number 4
_symmetry_cell_setting monoclinic
_symmetry_Int_Tables_number 4
_symmetry_space_group_name_Hall 'P 2yb'
_symmetry_space_group_name_H-M 'P 1 21 1'
_atom_sites_solution_hydrogens geom
_atom_sites_solution_primary direct
_atom_sites_solution_secondary difmap
_audit_author_name 'Villinger, A.'
_audit_creation_method SHELXL-97
_cell_angle_alpha 90.00
_cell_angle_beta 90.437(2)
_cell_angle_gamma 90.00
_cell_formula_units_Z 2
_cell_length_a 9.9150(3)
_cell_length_b 14.6355(4)
_cell_length_c 12.0346(3)
_cell_measurement_reflns_used 7668
_cell_measurement_temperature 173(2)
_cell_measurement_theta_max 61.672
_cell_measurement_theta_min 4.382
_cell_volume 1746.30(8)
_computing_cell_refinement 'Bruker Apex V7.51A'
_computing_data_collection 'Bruker Apex V7.51A'
_computing_data_reduction 'Bruker SAINT'
_computing_molecular_graphics 'ORTEP-3v2.01 (Farrugia, 1997)'
_computing_publication_material SHELXL-97
_computing_structure_refinement 'SHELXL-97 (Sheldrick, 1997)'
_computing_structure_solution 'SHELXS-97 (Sheldrick, 1997)'
_diffrn_ambient_temperature 173(2)
_diffrn_measured_fraction_theta_full 0.981
_diffrn_measured_fraction_theta_max 0.981
_diffrn_measurement_device_type 'Bruker-Nonius Apex X8-CCD-diffractometer'
_diffrn_measurement_method 'phi and omega scans'
_diffrn_radiation_monochromator graphite
_diffrn_radiation_source 'sealed tube'
_diffrn_radiation_type MoK\a
_diffrn_radiation_wavelength 0.71073
_diffrn_reflns_av_R_equivalents 0.0227
_diffrn_reflns_av_sigmaI/netI 0.0402
_diffrn_reflns_limit_h_max 13
_diffrn_reflns_limit_h_min -12
_diffrn_reflns_limit_k_max 19
_diffrn_reflns_limit_k_min -16
_diffrn_reflns_limit_l_max 14
_diffrn_reflns_limit_l_min -15
_diffrn_reflns_number 15639
_diffrn_reflns_theta_full 28.00
_diffrn_reflns_theta_max 28.00
_diffrn_reflns_theta_min 2.65
_exptl_absorpt_coefficient_mu 0.463
_exptl_absorpt_correction_T_max 0.9728
_exptl_absorpt_correction_T_min 0.6755
_exptl_absorpt_correction_type multi-scan
_exptl_absorpt_process_details '(SADABS; Sheldrick, 2004)'
_exptl_crystal_colour colourless
_exptl_crystal_density_diffrn 1.393
_exptl_crystal_description plate
_exptl_crystal_F_000 756
_exptl_crystal_size_max 0.92
_exptl_crystal_size_mid 0.21
_exptl_crystal_size_min 0.06
_refine_diff_density_max 0.318
_refine_diff_density_min -0.270
_refine_diff_density_rms 0.050
_refine_ls_abs_structure_details 'Flack H D (1983), Acta Cryst. A39, 876-881'
_refine_ls_abs_structure_Flack -0.01(4)
_refine_ls_extinction_method none
_refine_ls_goodness_of_fit_ref 1.034
_refine_ls_hydrogen_treatment constr
_refine_ls_matrix_type full
_refine_ls_number_parameters 446
_refine_ls_number_reflns 6877
_refine_ls_number_restraints 1
_refine_ls_restrained_S_all 1.034
_refine_ls_R_factor_all 0.0447
_refine_ls_R_factor_gt 0.0326
_refine_ls_shift/su_max 0.001
_refine_ls_shift/su_mean 0.000
_refine_ls_structure_factor_coef Fsqd
_refine_ls_weighting_details 'calc w=1/[\s^2^(Fo^2^)+(0.0338P)^2^+0.0360P] where P=(Fo^2^+2Fc^2^)/3'
_refine_ls_weighting_scheme calc
_refine_ls_wR_factor_gt 0.0636
_refine_ls_wR_factor_ref 0.0665
_reflns_number_gt 5903
_reflns_number_total 6877
_reflns_threshold_expression >2\s(I)
_cod_data_source_file ic4017728_si_001_16.cif
_cod_data_source_block av191b1_(TritylNPCl)2_CH2Cl2
_cod_original_sg_symbol_H-M 'P 21'
_cod_database_code 4336296

loop_
_symmetry_equiv_pos_as_xyz
'x, y, z'
'-x, y+1/2, -z'

loop_
_atom_site_label
_atom_site_type_symbol
_atom_site_fract_x
_atom_site_fract_y
_atom_site_fract_z
_atom_site_U_iso_or_equiv
_atom_site_adp_type
_atom_site_occupancy
_atom_site_symmetry_multiplicity
_atom_site_calc_flag
_atom_site_refinement_flags
_atom_site_disorder_assembly
_atom_site_disorder_group
P1 P 0.18802(5) 0.65368(4) 0.09095(4) 0.01860(12) Uani 1 1 d . . .
P2 P 0.42656(5) 0.65049(3) 0.17802(4) 0.01644(11) Uani 1 1 d . . .
N1 N 0.26247(16) 0.64359(11) 0.21983(12) 0.0166(3) Uani 1 1 d . . .
N2 N 0.35281(16) 0.64177(10) 0.04946(12) 0.0157(3) Uani 1 1 d . . .
Cl1 Cl 0.09982(5) 0.52497(4) 0.05427(4) 0.02928(13) Uani 1 1 d . . .
Cl2 Cl 0.50347(5) 0.51612(3) 0.21378(4) 0.02541(13) Uani 1 1 d . . .
C1 C 0.19968(19) 0.64857(14) 0.33298(14) 0.0182(4) Uani 1 1 d . . .
C2 C 0.0523(2) 0.67892(14) 0.31296(15) 0.0193(5) Uani 1 1 d . . .
C3 C -0.0562(2) 0.62419(14) 0.34355(16) 0.0235(5) Uani 1 1 d . . .
H3 H -0.0396 0.5674 0.3794 0.028 Uiso 1 1 calc R . .
C4 C -0.1883(2) 0.65128(17) 0.32242(16) 0.0292(5) Uani 1 1 d . . .
H4 H -0.2611 0.6131 0.3437 0.035 Uiso 1 1 calc R . .
C5 C -0.2137(2) 0.73390(15) 0.27041(17) 0.0289(5) Uani 1 1 d . . .
H5 H -0.3040 0.7527 0.2566 0.035 Uiso 1 1 calc R . .
C6 C -0.1082(2) 0.78879(16) 0.23877(18) 0.0278(5) Uani 1 1 d . . .
H6 H -0.1257 0.8453 0.2027 0.033 Uiso 1 1 calc R . .
C7 C 0.0241(2) 0.76174(13) 0.25950(16) 0.0221(5) Uani 1 1 d . . .
H7 H 0.0963 0.8000 0.2371 0.026 Uiso 1 1 calc R . .
C8 C 0.2015(2) 0.55417(14) 0.38992(16) 0.0197(5) Uani 1 1 d . . .
C9 C 0.1851(2) 0.54858(15) 0.50464(16) 0.0272(5) Uani 1 1 d . . .
H9 H 0.1833 0.6029 0.5479 0.033 Uiso 1 1 calc R . .
C10 C 0.1713(3) 0.46468(16) 0.55598(18) 0.0360(6) Uani 1 1 d . . .
H10 H 0.1602 0.4618 0.6342 0.043 Uiso 1 1 calc R . .
C11 C 0.1736(3) 0.38490(16) 0.4946(2) 0.0345(6) Uani 1 1 d . . .
H11 H 0.1630 0.3274 0.5301 0.041 Uiso 1 1 calc R . .
C12 C 0.1915(2) 0.38989(16) 0.38098(19) 0.0294(6) Uani 1 1 d . . .
H12 H 0.1948 0.3355 0.3381 0.035 Uiso 1 1 calc R . .
C13 C 0.2045(2) 0.47399(14) 0.32964(17) 0.0227(5) Uani 1 1 d . . .
H13 H 0.2156 0.4766 0.2514 0.027 Uiso 1 1 calc R . .
C14 C 0.2825(2) 0.71649(14) 0.40584(15) 0.0199(5) Uani 1 1 d . . .
C15 C 0.2304(2) 0.79628(15) 0.44932(17) 0.0287(5) Uani 1 1 d . . .
H15 H 0.1398 0.8130 0.4333 0.034 Uiso 1 1 calc R . .
C16 C 0.3103(3) 0.85261(17) 0.51689(18) 0.0361(6) Uani 1 1 d . . .
H16 H 0.2736 0.9076 0.5457 0.043 Uiso 1 1 calc R . .
C17 C 0.4414(3) 0.82917(17) 0.54198(18) 0.0361(6) Uani 1 1 d . . .
H17 H 0.4953 0.8678 0.5876 0.043 Uiso 1 1 calc R . .
C18 C 0.4940(3) 0.74901(16) 0.50032(19) 0.0309(6) Uani 1 1 d . . .
H18 H 0.5845 0.7324 0.5171 0.037 Uiso 1 1 calc R . .
C19 C 0.4153(2) 0.69270(15) 0.43416(16) 0.0236(5) Uani 1 1 d . . .
H19 H 0.4519 0.6369 0.4075 0.028 Uiso 1 1 calc R . .
C20 C 0.4049(2) 0.66335(13) -0.06445(14) 0.0170(4) Uani 1 1 d . . .
C21 C 0.3040(2) 0.73321(14) -0.11349(16) 0.0206(5) Uani 1 1 d . . .
C22 C 0.2938(2) 0.81966(14) -0.06520(18) 0.0272(5) Uani 1 1 d . . .
H22 H 0.3509 0.8349 -0.0042 0.033 Uiso 1 1 calc R . .
C23 C 0.2025(3) 0.88358(16) -0.1041(2) 0.0347(6) Uani 1 1 d . . .
H23 H 0.1969 0.9420 -0.0699 0.042 Uiso 1 1 calc R . .
C24 C 0.1186(3) 0.86201(17) -0.1937(2) 0.0374(6) Uani 1 1 d . . .
H24 H 0.0574 0.9063 -0.2221 0.045 Uiso 1 1 calc R . .
C25 C 0.1245(3) 0.77720(18) -0.2407(2) 0.0362(6) Uani 1 1 d . . .
H25 H 0.0660 0.7622 -0.3009 0.043 Uiso 1 1 calc R . .
C26 C 0.2164(2) 0.71220(15) -0.20064(17) 0.0268(5) Uani 1 1 d . . .
H26 H 0.2190 0.6531 -0.2333 0.032 Uiso 1 1 calc R . .
C27 C 0.5504(2) 0.70008(13) -0.05482(15) 0.0184(4) Uani 1 1 d . . .
C28 C 0.5940(2) 0.78014(14) -0.10491(16) 0.0240(5) Uani 1 1 d . . .
H28 H 0.5316 0.8172 -0.1447 0.029 Uiso 1 1 calc R . .
C29 C 0.7284(3) 0.80630(15) -0.09711(19) 0.0317(6) Uani 1 1 d . . .
H29 H 0.7568 0.8611 -0.1323 0.038 Uiso 1 1 calc R . .
C30 C 0.8211(2) 0.75477(16) -0.03969(18) 0.0323(6) Uani 1 1 d . . .
H30 H 0.9121 0.7745 -0.0331 0.039 Uiso 1 1 calc R . .
C31 C 0.7799(2) 0.67312(16) 0.00885(17) 0.0295(5) Uani 1 1 d . . .
H31 H 0.8430 0.6364 0.0485 0.035 Uiso 1 1 calc R . .
C32 C 0.6472(2) 0.64567(15) -0.00077(15) 0.0219(4) Uani 1 1 d . . .
H32 H 0.6208 0.5887 0.0299 0.026 Uiso 1 1 calc R . .
C33 C 0.4171(2) 0.57608(13) -0.13478(16) 0.0196(5) Uani 1 1 d . . .
C34 C 0.4587(2) 0.58405(14) -0.24539(17) 0.0263(5) Uani 1 1 d . . .
H34 H 0.4701 0.6429 -0.2772 0.032 Uiso 1 1 calc R . .
C35 C 0.4833(3) 0.50737(15) -0.30850(17) 0.0322(6) Uani 1 1 d . . .
H35 H 0.5093 0.5138 -0.3839 0.039 Uiso 1 1 calc R . .
C36 C 0.4704(3) 0.42114(15) -0.26292(19) 0.0306(6) Uani 1 1 d . . .
H36 H 0.4897 0.3684 -0.3060 0.037 Uiso 1 1 calc R . .
C37 C 0.4290(2) 0.41234(14) -0.15380(18) 0.0268(5) Uani 1 1 d . . .
H37 H 0.4191 0.3533 -0.1220 0.032 Uiso 1 1 calc R . .
C38 C 0.4019(2) 0.48952(13) -0.09070(17) 0.0214(5) Uani 1 1 d . . .
H38 H 0.3725 0.4827 -0.0162 0.026 Uiso 1 1 calc R . .
C39A C 0.8304(5) 0.5995(3) 0.7528(4) 0.0462(11) Uani 0.651(5) 1 d P A 1
H39A H 0.8939 0.6423 0.7895 0.055 Uiso 0.651(5) 1 calc PR A 1
H39B H 0.7387 0.6135 0.7801 0.055 Uiso 0.651(5) 1 calc PR A 1
Cl3A Cl 0.8344(3) 0.6185(3) 0.6068(3) 0.0496(6) Uani 0.651(5) 1 d P A 1
Cl4A Cl 0.8721(4) 0.48871(15) 0.79149(18) 0.1070(11) Uani 0.651(5) 1 d P A 1
C39B C 0.7963(10) 0.5490(7) 0.7348(7) 0.0462(11) Uani 0.349(5) 1 d P A 2
H39C H 0.7475 0.4919 0.7164 0.055 Uiso 0.349(5) 1 calc PR A 2
H39D H 0.7375 0.5868 0.7825 0.055 Uiso 0.349(5) 1 calc PR A 2
Cl3B Cl 0.8309(10) 0.6042(7) 0.6213(7) 0.106(3) Uani 0.349(5) 1 d P A 2
Cl4B Cl 0.9444(3) 0.5233(3) 0.8054(2) 0.0472(9) Uani 0.349(5) 1 d P A 2

loop_
_atom_site_aniso_label
_atom_site_aniso_U_11
_atom_site_aniso_U_22
_atom_site_aniso_U_33
_atom_site_aniso_U_23
_atom_site_aniso_U_13
_atom_site_aniso_U_12
P1 0.0165(3) 0.0234(3) 0.0159(2) 0.0005(2) 0.00018(19) 0.0017(2)
P2 0.0163(3) 0.0169(3) 0.0161(2) 0.0000(2) 0.00067(19) -0.0008(2)
N1 0.0153(9) 0.0194(8) 0.0150(7) 0.0011(7) 0.0017(6) 0.0011(7)
N2 0.0152(9) 0.0164(8) 0.0155(7) -0.0003(7) 0.0015(6) 0.0015(7)
Cl1 0.0238(3) 0.0306(3) 0.0334(3) -0.0033(3) -0.0021(2) -0.0065(2)
Cl2 0.0234(3) 0.0246(3) 0.0282(3) 0.0062(2) 0.0010(2) 0.0052(2)
C1 0.0183(11) 0.0215(10) 0.0147(9) -0.0016(9) 0.0033(7) -0.0001(9)
C2 0.0182(11) 0.0269(12) 0.0127(9) -0.0051(8) -0.0006(8) 0.0023(9)
C3 0.0233(12) 0.0273(12) 0.0199(10) -0.0019(9) 0.0006(9) 0.0000(9)
C4 0.0196(12) 0.0390(13) 0.0290(11) -0.0055(12) 0.0007(9) -0.0073(11)
C5 0.0213(13) 0.0393(14) 0.0260(12) -0.0103(11) -0.0044(9) 0.0090(11)
C6 0.0369(15) 0.0257(12) 0.0209(11) -0.0072(9) -0.0024(10) 0.0101(11)
C7 0.0265(13) 0.0199(11) 0.0199(10) -0.0034(9) 0.0015(9) 0.0008(9)
C8 0.0129(11) 0.0261(12) 0.0200(10) 0.0038(9) -0.0005(8) 0.0004(8)
C9 0.0319(14) 0.0301(12) 0.0197(11) 0.0027(10) 0.0001(9) 0.0011(10)
C10 0.0413(16) 0.0447(16) 0.0221(12) 0.0106(12) 0.0013(11) 0.0006(13)
C11 0.0332(15) 0.0298(13) 0.0404(14) 0.0172(11) 0.0011(11) -0.0006(11)
C12 0.0310(15) 0.0244(12) 0.0328(13) 0.0033(10) -0.0008(10) 0.0008(10)
C13 0.0243(13) 0.0247(12) 0.0190(10) 0.0024(9) -0.0002(9) -0.0008(10)
C14 0.0227(12) 0.0242(11) 0.0128(10) 0.0017(8) 0.0010(8) -0.0057(9)
C15 0.0308(14) 0.0300(12) 0.0253(12) -0.0051(10) 0.0010(10) 0.0005(10)
C16 0.0444(17) 0.0335(13) 0.0305(13) -0.0112(11) 0.0035(11) -0.0063(12)
C17 0.0415(17) 0.0419(15) 0.0246(12) -0.0062(11) -0.0035(11) -0.0199(13)
C18 0.0281(13) 0.0426(15) 0.0220(11) 0.0038(11) -0.0054(9) -0.0075(11)
C19 0.0259(13) 0.0288(11) 0.0161(10) 0.0014(9) 0.0016(9) -0.0020(10)
C20 0.0214(11) 0.0154(10) 0.0141(9) 0.0018(8) 0.0011(8) 0.0007(9)
C21 0.0232(12) 0.0226(12) 0.0161(10) 0.0039(9) 0.0033(8) 0.0020(9)
C22 0.0303(14) 0.0218(11) 0.0294(12) 0.0001(10) -0.0006(10) 0.0017(10)
C23 0.0327(15) 0.0219(12) 0.0497(15) 0.0037(11) 0.0080(12) 0.0074(10)
C24 0.0297(15) 0.0408(15) 0.0418(14) 0.0198(12) 0.0027(11) 0.0101(12)
C25 0.0297(15) 0.0492(16) 0.0297(13) 0.0045(12) -0.0063(10) 0.0072(12)
C26 0.0265(13) 0.0299(12) 0.0240(11) 0.0012(10) 0.0010(9) 0.0029(10)
C27 0.0232(12) 0.0192(11) 0.0129(9) -0.0048(8) 0.0040(8) -0.0006(9)
C28 0.0312(13) 0.0199(11) 0.0209(11) 0.0011(9) 0.0045(9) -0.0012(10)
C29 0.0367(15) 0.0284(13) 0.0301(12) -0.0008(10) 0.0120(11) -0.0133(11)
C30 0.0245(14) 0.0426(14) 0.0299(12) -0.0047(11) 0.0079(10) -0.0110(11)
C31 0.0216(12) 0.0447(15) 0.0224(11) -0.0019(10) 0.0045(9) 0.0044(10)
C32 0.0248(12) 0.0216(10) 0.0193(9) 0.0005(9) 0.0066(8) 0.0007(10)
C33 0.0185(12) 0.0201(11) 0.0200(11) -0.0018(9) -0.0007(8) 0.0009(9)
C34 0.0343(15) 0.0217(11) 0.0229(12) -0.0001(9) 0.0065(10) -0.0021(10)
C35 0.0456(15) 0.0331(14) 0.0181(11) -0.0070(10) 0.0085(10) -0.0026(11)
C36 0.0388(16) 0.0242(12) 0.0288(13) -0.0105(10) 0.0042(10) -0.0006(10)
C37 0.0339(15) 0.0186(11) 0.0278(12) -0.0036(10) 0.0000(10) -0.0012(10)
C38 0.0255(13) 0.0186(11) 0.0201(10) -0.0006(9) 0.0001(9) -0.0015(9)
C39A 0.058(3) 0.040(3) 0.040(2) -0.004(2) 0.0087(19) 0.005(2)
Cl3A 0.0605(13) 0.0600(11) 0.0286(8) 0.0056(10) 0.0071(8) 0.0143(9)
Cl4A 0.173(3) 0.0509(11) 0.0971(13) 0.0033(9) -0.0257(15) 0.0392(15)
C39B 0.058(3) 0.040(3) 0.040(2) -0.004(2) 0.0087(19) 0.005(2)
Cl3B 0.111(5) 0.135(6) 0.070(4) 0.042(3) 0.014(3) -0.011(3)
Cl4B 0.0416(15) 0.0586(18) 0.0412(12) -0.0129(12) -0.0098(9) 0.0095(12)

loop_
_atom_type_symbol
_atom_type_description
_atom_type_scat_dispersion_real
_atom_type_scat_dispersion_imag
_atom_type_scat_source
C C 0.0033 0.0016 'International Tables Vol C Tables 4.2.6.8 and 6.1.1.4'
H H 0.0000 0.0000 'International Tables Vol C Tables 4.2.6.8 and 6.1.1.4'
N N 0.0061 0.0033 'International Tables Vol C Tables 4.2.6.8 and 6.1.1.4'
P P 0.1023 0.0942 'International Tables Vol C Tables 4.2.6.8 and 6.1.1.4'
Cl Cl 0.1484 0.1585 'International Tables Vol C Tables 4.2.6.8 and 6.1.1.4'

loop_
_geom_angle_atom_site_label_1
_geom_angle_atom_site_label_2
_geom_angle_atom_site_label_3
_geom_angle
N1 P1 N2 81.43(7)
N1 P1 Cl1 106.56(6)
N2 P1 Cl1 103.91(6)
N1 P1 P2 41.06(5)
N2 P1 P2 41.11(5)
Cl1 P1 P2 116.33(3)
N1 P2 N2 81.99(7)
N1 P2 Cl2 102.93(6)
N2 P2 Cl2 105.14(6)
N1 P2 P1 41.33(5)
N2 P2 P1 41.41(5)
Cl2 P2 P1 114.85(3)
C1 N1 P2 131.71(13)
C1 N1 P1 129.43(13)
P2 N1 P1 97.61(7)
C20 N2 P2 131.44(13)
C20 N2 P1 125.27(12)
P2 N2 P1 97.48(7)
N1 C1 C8 110.82(15)
N1 C1 C2 105.70(14)
C8 C1 C2 109.57(16)
N1 C1 C14 108.73(15)
C8 C1 C14 108.51(15)
C2 C1 C14 113.51(17)
C3 C2 C7 117.9(2)
C3 C2 C1 121.67(18)
C7 C2 C1 120.42(19)
C4 C3 C2 121.1(2)
C4 C3 H3 119.5
C2 C3 H3 119.5
C5 C4 C3 120.0(2)
C5 C4 H4 120.0
C3 C4 H4 120.0
C6 C5 C4 120.0(2)
C6 C5 H5 120.0
C4 C5 H5 120.0
C5 C6 C7 120.2(2)
C5 C6 H6 119.9
C7 C6 H6 119.9
C6 C7 C2 120.9(2)
C6 C7 H7 119.5
C2 C7 H7 119.5
C13 C8 C9 118.28(18)
C13 C8 C1 121.90(16)
C9 C8 C1 119.45(18)
C10 C9 C8 120.5(2)
C10 C9 H9 119.7
C8 C9 H9 119.7
C11 C10 C9 120.7(2)
C11 C10 H10 119.7
C9 C10 H10 119.7
C10 C11 C12 119.1(2)
C10 C11 H11 120.4
C12 C11 H11 120.4
C11 C12 C13 120.1(2)
C11 C12 H12 119.9
C13 C12 H12 119.9
C8 C13 C12 121.28(19)
C8 C13 H13 119.4
C12 C13 H13 119.4
C15 C14 C19 118.11(19)
C15 C14 C1 123.8(2)
C19 C14 C1 117.99(18)
C14 C15 C16 120.4(2)
C14 C15 H15 119.8
C16 C15 H15 119.8
C17 C16 C15 120.7(2)
C17 C16 H16 119.7
C15 C16 H16 119.7
C16 C17 C18 119.4(2)
C16 C17 H17 120.3
C18 C17 H17 120.3
C17 C18 C19 120.2(2)
C17 C18 H18 119.9
C19 C18 H18 119.9
C18 C19 C14 121.1(2)
C18 C19 H19 119.4
C14 C19 H19 119.4
N2 C20 C33 110.89(15)
N2 C20 C27 109.43(14)
C33 C20 C27 104.71(16)
N2 C20 C21 105.15(15)
C33 C20 C21 113.12(15)
C27 C20 C21 113.61(15)
C26 C21 C22 117.85(19)
C26 C21 C20 122.73(18)
C22 C21 C20 119.32(18)
C23 C22 C21 121.5(2)
C23 C22 H22 119.3
C21 C22 H22 119.3
C22 C23 C24 119.7(2)
C22 C23 H23 120.2
C24 C23 H23 120.2
C25 C24 C23 120.0(2)
C25 C24 H24 120.0
C23 C24 H24 120.0
C24 C25 C26 120.3(2)
C24 C25 H25 119.8
C26 C25 H25 119.8
C21 C26 C25 120.7(2)
C21 C26 H26 119.7
C25 C26 H26 119.7
C28 C27 C32 117.8(2)
C28 C27 C20 123.75(18)
C32 C27 C20 118.22(17)
C27 C28 C29 120.3(2)
C27 C28 H28 119.8
C29 C28 H28 119.8
C30 C29 C28 121.4(2)
C30 C29 H29 119.3
C28 C29 H29 119.3
C29 C30 C31 119.0(2)
C29 C30 H30 120.5
C31 C30 H30 120.5
C32 C31 C30 119.8(2)
C32 C31 H31 120.1
C30 C31 H31 120.1
C31 C32 C27 121.5(2)
C31 C32 H32 119.3
C27 C32 H32 119.3
C38 C33 C34 118.33(18)
C38 C33 C20 122.75(16)
C34 C33 C20 118.59(17)
C35 C34 C33 120.69(19)
C35 C34 H34 119.7
C33 C34 H34 119.7
C34 C35 C36 120.50(19)
C34 C35 H35 119.8
C36 C35 H35 119.8
C35 C36 C37 119.35(19)
C35 C36 H36 120.3
C37 C36 H36 120.3
C36 C37 C38 120.20(19)
C36 C37 H37 119.9
C38 C37 H37 119.9
C33 C38 C37 120.91(18)
C33 C38 H38 119.5
C37 C38 H38 119.5
Cl4A C39A Cl3A 113.8(3)
Cl4A C39A H39A 108.8
Cl3A C39A H39A 108.8
Cl4A C39A H39B 108.8
Cl3A C39A H39B 108.8
H39A C39A H39B 107.7
Cl3B C39B Cl4B 109.6(7)
Cl3B C39B H39C 109.7
Cl4B C39B H39C 109.7
Cl3B C39B H39D 109.7
Cl4B C39B H39D 109.7
H39C C39B H39D 108.2

loop_
_geom_bond_atom_site_label_1
_geom_bond_atom_site_label_2
_geom_bond_distance
P1 N1 1.7189(15)
P1 N2 1.7210(16)
P1 Cl1 2.1219(7)
P1 P2 2.5800(7)
P2 N1 1.7097(16)
P2 N2 1.7110(16)
P2 Cl2 2.1515(7)
N1 C1 1.503(2)
N2 C20 1.502(2)
C1 C8 1.542(3)
C1 C2 1.544(3)
C1 C14 1.556(3)
C2 C3 1.393(3)
C2 C7 1.400(3)
C3 C4 1.390(3)
C3 H3 0.9500
C4 C5 1.384(3)
C4 H4 0.9500
C5 C6 1.375(3)
C5 H5 0.9500
C6 C7 1.391(3)
C6 H6 0.9500
C7 H7 0.9500
C8 C13 1.380(3)
C8 C9 1.394(3)
C9 C10 1.382(3)
C9 H9 0.9500
C10 C11 1.382(3)
C10 H10 0.9500
C11 C12 1.382(3)
C11 H11 0.9500
C12 C13 1.384(3)
C12 H12 0.9500
C13 H13 0.9500
C14 C15 1.381(3)
C14 C19 1.401(3)
C15 C16 1.400(3)
C15 H15 0.9500
C16 C17 1.376(4)
C16 H16 0.9500
C17 C18 1.380(3)
C17 H17 0.9500
C18 C19 1.383(3)
C18 H18 0.9500
C19 H19 0.9500
C20 C33 1.537(3)
C20 C27 1.543(3)
C20 C21 1.545(3)
C21 C26 1.391(3)
C21 C22 1.396(3)
C22 C23 1.381(3)
C22 H22 0.9500
C23 C24 1.393(3)
C23 H23 0.9500
C24 C25 1.366(4)
C24 H24 0.9500
C25 C26 1.400(3)
C25 H25 0.9500
C26 H26 0.9500
C27 C28 1.388(3)
C27 C32 1.403(3)
C28 C29 1.389(3)
C28 H28 0.9500
C29 C30 1.372(3)
C29 H29 0.9500
C30 C31 1.393(3)
C30 H30 0.9500
C31 C32 1.380(3)
C31 H31 0.9500
C32 H32 0.9500
C33 C38 1.382(3)
C33 C34 1.402(3)
C34 C35 1.378(3)
C34 H34 0.9500
C35 C36 1.382(3)
C35 H35 0.9500
C36 C37 1.385(3)
C36 H36 0.9500
C37 C38 1.388(3)
C37 H37 0.9500
C38 H38 0.9500
C39A Cl4A 1.736(5)
C39A Cl3A 1.780(6)
C39A H39A 0.9900
C39A H39B 0.9900
C39B Cl3B 1.625(13)
C39B Cl4B 1.732(10)
C39B H39C 0.9900
C39B H39D 0.9900

loop_
_geom_torsion_atom_site_label_1
_geom_torsion_atom_site_label_2
_geom_torsion_atom_site_label_3
_geom_torsion_atom_site_label_4
_geom_torsion
N2 P1 P2 N1 -166.02(12)
Cl1 P1 P2 N1 -85.18(9)
N1 P1 P2 N2 166.02(12)
Cl1 P1 P2 N2 80.84(8)
N1 P1 P2 Cl2 81.19(9)
N2 P1 P2 Cl2 -84.83(8)
Cl1 P1 P2 Cl2 -3.99(4)
N2 P2 N1 C1 -177.09(18)
Cl2 P2 N1 C1 79.13(17)
P1 P2 N1 C1 -167.8(2)
N2 P2 N1 P1 -9.28(8)
Cl2 P2 N1 P1 -113.06(6)
N2 P1 N1 C1 177.46(17)
Cl1 P1 N1 C1 -80.49(16)
P2 P1 N1 C1 168.2(2)
N2 P1 N1 P2 9.24(8)
Cl1 P1 N1 P2 111.29(6)
N1 P2 N2 C20 162.51(17)
Cl2 P2 N2 C20 -96.19(16)
P1 P2 N2 C20 153.2(2)
N1 P2 N2 P1 9.27(8)
Cl2 P2 N2 P1 110.57(6)
N1 P1 N2 C20 -164.81(15)
Cl1 P1 N2 C20 90.15(14)
P2 P1 N2 C20 -155.58(19)
N1 P1 N2 P2 -9.23(8)
Cl1 P1 N2 P2 -114.28(6)
P2 N1 C1 C8 -85.0(2)
P1 N1 C1 C8 110.74(17)
P2 N1 C1 C2 156.39(14)
P1 N1 C1 C2 -7.9(2)
P2 N1 C1 C14 34.2(2)
P1 N1 C1 C14 -130.08(16)
N1 C1 C2 C3 118.86(18)
C8 C1 C2 C3 -0.6(2)
C14 C1 C2 C3 -122.07(19)
N1 C1 C2 C7 -58.9(2)
C8 C1 C2 C7 -178.36(17)
C14 C1 C2 C7 60.2(2)
C7 C2 C3 C4 -0.5(3)
C1 C2 C3 C4 -178.30(17)
C2 C3 C4 C5 -0.1(3)
C3 C4 C5 C6 0.6(3)
C4 C5 C6 C7 -0.4(3)
C5 C6 C7 C2 -0.3(3)
C3 C2 C7 C6 0.7(3)
C1 C2 C7 C6 178.53(17)
N1 C1 C8 C13 -25.6(3)
C2 C1 C8 C13 90.7(2)
C14 C1 C8 C13 -144.91(19)
N1 C1 C8 C9 161.52(18)
C2 C1 C8 C9 -82.2(2)
C14 C1 C8 C9 42.2(2)
C13 C8 C9 C10 -0.4(3)
C1 C8 C9 C10 172.7(2)
C8 C9 C10 C11 0.0(4)
C9 C10 C11 C12 0.7(4)
C10 C11 C12 C13 -1.1(4)
C9 C8 C13 C12 0.0(3)
C1 C8 C13 C12 -173.0(2)
C11 C12 C13 C8 0.8(3)
N1 C1 C14 C15 117.6(2)
C8 C1 C14 C15 -121.8(2)
C2 C1 C14 C15 0.2(3)
N1 C1 C14 C19 -66.2(2)
C8 C1 C14 C19 54.4(2)
C2 C1 C14 C19 176.46(16)
C19 C14 C15 C16 1.9(3)
C1 C14 C15 C16 178.13(19)
C14 C15 C16 C17 -0.6(3)
C15 C16 C17 C18 -0.3(3)
C16 C17 C18 C19 -0.2(3)
C17 C18 C19 C14 1.5(3)
C15 C14 C19 C18 -2.4(3)
C1 C14 C19 C18 -178.84(18)
P2 N2 C20 C33 114.38(17)
P1 N2 C20 C33 -98.77(17)
P2 N2 C20 C27 -0.6(2)
P1 N2 C20 C27 146.21(13)
P2 N2 C20 C21 -123.02(16)
P1 N2 C20 C21 23.8(2)
N2 C20 C21 C26 -110.4(2)
C33 C20 C21 C26 10.8(3)
C27 C20 C21 C26 130.0(2)
N2 C20 C21 C22 65.9(2)
C33 C20 C21 C22 -172.96(18)
C27 C20 C21 C22 -53.8(2)
C26 C21 C22 C23 -1.7(3)
C20 C21 C22 C23 -178.2(2)
C21 C22 C23 C24 -0.2(4)
C22 C23 C24 C25 1.7(4)
C23 C24 C25 C26 -1.2(4)
C22 C21 C26 C25 2.2(3)
C20 C21 C26 C25 178.55(19)
C24 C25 C26 C21 -0.8(4)
N2 C20 C27 C28 -129.55(18)
C33 C20 C27 C28 111.5(2)
C21 C20 C27 C28 -12.4(2)
N2 C20 C27 C32 56.3(2)
C33 C20 C27 C32 -62.6(2)
C21 C20 C27 C32 173.51(16)
C32 C27 C28 C29 -2.5(3)
C20 C27 C28 C29 -176.66(18)
C27 C28 C29 C30 -0.4(3)
C28 C29 C30 C31 2.0(3)
C29 C30 C31 C32 -0.4(3)
C30 C31 C32 C27 -2.6(3)
C28 C27 C32 C31 4.1(3)
C20 C27 C32 C31 178.55(17)
N2 C20 C33 C38 -9.5(3)
C27 C20 C33 C38 108.5(2)
C21 C20 C33 C38 -127.3(2)
N2 C20 C33 C34 177.24(19)
C27 C20 C33 C34 -64.8(2)
C21 C20 C33 C34 59.4(3)
C38 C33 C34 C35 0.2(3)
C20 C33 C34 C35 173.8(2)
C33 C34 C35 C36 -1.5(4)
C34 C35 C36 C37 1.7(4)
C35 C36 C37 C38 -0.5(4)
C34 C33 C38 C37 0.9(3)
C20 C33 C38 C37 -172.4(2)
C36 C37 C38 C33 -0.7(3)
